data_2018425
loop_
_publ_author_name
'Gago, Sandra'
'Gomes, Ana C.'
'Cunha-Silva, Lu\'is'
'Pillinger, Martyn'
'Gon\,calves, Isabel S.'
'Almeida Paz, Filipe A.'

_publ_section_title
;
 A novel dinuclear Mo^VI^ complex with
 tris(3,5-dimethyl-1<i>H</i>-pyrazol-1-yl)methane
;
_journal_coeditor_code SK3427
_journal_issue 3
_journal_name_full 'Acta Crystallographica Section C'
_journal_page_first m73
_journal_page_last m75
_journal_paper_doi 10.1107/S0108270112004507
_journal_volume 68
_journal_year 2012
_chemical_formula_iupac '[Mo2 Cl2 O4 (C16 H22 N6)], C2 H3 N'
_chemical_formula_moiety 'C16 H22 Cl2 Mo2 N6 O5, C2 H3 N'
_chemical_formula_sum 'C18 H25 Cl2 Mo2 N7 O5'
_chemical_formula_weight 682.23
_chemical_name_systematic
;
dichlorido-2\k^2^<i>Cl</i>-\m-oxido-\k^2^<i>O</i>:<i>O</i>-tetraoxido-
1\k^2^<i>O</i>,2\k^2^<i>O</i>-[tris(3,5-dimethyl-1<i>H</i>-pyrazol-1-yl-
1\k<i>N</i>^2^)methane]dimolybdenum(IV) acetonitrile monosolvate
;
_space_group_IT_number 57
_symmetry_cell_setting orthorhombic
_symmetry_space_group_name_Hall '-P 2c 2b'
_symmetry_space_group_name_H-M 'P b c m'
_atom_sites_solution_hydrogens geom
_atom_sites_solution_primary direct
_atom_sites_solution_secondary difmap
_cell_angle_alpha 90.00
_cell_angle_beta 90.00
_cell_angle_gamma 90.00
_cell_formula_units_Z 4
_cell_length_a 8.6346(5)
_cell_length_b 21.6152(12)
_cell_length_c 13.6021(8)
_cell_measurement_reflns_used 9084
_cell_measurement_temperature 150(2)
_cell_measurement_theta_max 30.24
_cell_measurement_theta_min 2.54
_cell_volume 2538.7(3)
_computing_cell_refinement 'APEX2 (Bruker, 2006)'
_computing_data_collection 'APEX2 (Bruker, 2006)'
_computing_data_reduction 'SAINT-Plus (Bruker, 2005)'
_computing_molecular_graphics 'DIAMOND (Brandenburg, 2009)'
_computing_publication_material 'SHELXTL (Sheldrick, 2008)'
_computing_structure_refinement 'SHELXTL (Sheldrick, 2008)'
_computing_structure_solution 'SHELXTL (Sheldrick, 2008)'
_diffrn_ambient_temperature 150(2)
_diffrn_measured_fraction_theta_full 0.994
_diffrn_measured_fraction_theta_max 0.994
_diffrn_measurement_device_type 'Bruker APEXII X8 KappaCCD area-detector'
_diffrn_measurement_method '\w and \f'
_diffrn_radiation_monochromator graphite
_diffrn_radiation_source 'fine-focus sealed tube'
_diffrn_radiation_type MoK\a
_diffrn_radiation_wavelength 0.71073
_diffrn_reflns_av_R_equivalents 0.0619
_diffrn_reflns_av_sigmaI/netI 0.0275
_diffrn_reflns_limit_h_max 11
_diffrn_reflns_limit_h_min -11
_diffrn_reflns_limit_k_max 29
_diffrn_reflns_limit_k_min -26
_diffrn_reflns_limit_l_max 18
_diffrn_reflns_limit_l_min -18
_diffrn_reflns_number 59602
_diffrn_reflns_theta_full 29.13
_diffrn_reflns_theta_max 29.13
_diffrn_reflns_theta_min 3.54
_diffrn_standards_number 0
_exptl_absorpt_coefficient_mu 1.241
_exptl_absorpt_correction_T_max 0.9292
_exptl_absorpt_correction_T_min 0.8755
_exptl_absorpt_correction_type multi-scan
_exptl_absorpt_process_details '(SADABS; Sheldrick, 1998)'
_exptl_crystal_colour red
_exptl_crystal_density_diffrn 1.785
_exptl_crystal_density_method 'not measured'
_exptl_crystal_description block
_exptl_crystal_F_000 1360
_exptl_crystal_size_max 0.11
_exptl_crystal_size_mid 0.08
_exptl_crystal_size_min 0.06
_refine_diff_density_max 1.886
_refine_diff_density_min -1.533
_refine_ls_extinction_method none
_refine_ls_goodness_of_fit_ref 1.111
_refine_ls_hydrogen_treatment constr
_refine_ls_matrix_type full
_refine_ls_number_parameters 176
_refine_ls_number_reflns 3526
_refine_ls_number_restraints 0
_refine_ls_restrained_S_all 1.111
_refine_ls_R_factor_all 0.0459
_refine_ls_R_factor_gt 0.0381
_refine_ls_shift/su_max 0.003
_refine_ls_shift/su_mean 0.000
_refine_ls_structure_factor_coef Fsqd
_refine_ls_weighting_details 'calc w = 1/[\s^2^(Fo^2^)+(0.0721P)^2^+2.6754P] where P=(Fo^2^+2Fc^2^)/3'
_refine_ls_weighting_scheme calc
_refine_ls_wR_factor_gt 0.1075
_refine_ls_wR_factor_ref 0.1146
_reflns_number_gt 3061
_reflns_number_total 3526
_reflns_threshold_expression I>2\s(I)
_cod_data_source_file sk3427.cif
_cod_data_source_block I
_cod_database_code 2018425
_cod_database_fobs_code 2018425

loop_
_symmetry_equiv_pos_as_xyz
'x, y, z'
'-x, -y, z+1/2'
'-x, y+1/2, -z+1/2'
'x, -y+1/2, -z'
'-x, -y, -z'
'x, y, -z-1/2'
'x, -y-1/2, z-1/2'
'-x, y-1/2, z'

loop_
_atom_site_type_symbol
_atom_site_label
_atom_site_fract_x
_atom_site_fract_y
_atom_site_fract_z
_atom_site_U_iso_or_equiv
_atom_site_adp_type
_atom_site_calc_flag
_atom_site_refinement_flags
_atom_site_occupancy
_atom_site_symmetry_multiplicity
Mo Mo2 0.40467(4) 1.028524(16) 0.2500 0.01793(12) Uani d S 1 2
Mo Mo1 0.31860(3) 0.857025(15) 0.2500 0.01551(12) Uani d S 1 2
Cl Cl1 0.12758(12) 1.02546(5) 0.2500 0.0266(2) Uani d S 1 2
Cl Cl2 0.67791(11) 1.00826(5) 0.2500 0.0255(2) Uani d S 1 2
O O1 0.3887(3) 0.93808(13) 0.2500 0.0204(6) Uani d S 1 2
O O2 0.4078(2) 0.82384(10) 0.34872(18) 0.0240(5) Uani d . 1 1
O O3 0.4144(3) 1.07398(12) 0.14884(18) 0.0320(5) Uani d . 1 1
N N1 0.1515(4) 0.77668(16) 0.2500 0.0172(7) Uani d S 1 2
N N2 -0.0060(4) 0.78256(15) 0.2500 0.0162(6) Uani d S 1 2
N N3 0.1244(3) 0.88742(11) 0.35504(17) 0.0161(5) Uani d . 1 1
N N4 -0.0297(2) 0.87704(11) 0.33741(17) 0.0147(4) Uani d . 1 1
C C1 -0.0736(4) 0.84396(18) 0.2500 0.0147(7) Uani d S 1 2
H H1 -0.1889 0.8394 0.2500 0.018 Uiso calc SR 1 2
C C2 0.3397(6) 0.6902(2) 0.2500 0.0368(12) Uani d S 1 2
H H2A 0.4144 0.7243 0.2500 0.055 Uiso calc SR 1 2
H H2B 0.3551 0.6647 0.1912 0.055 Uiso calc PR 0.50 1
H H2C 0.3551 0.6647 0.3088 0.055 Uiso calc PR 0.50 1
C C3 0.1797(5) 0.7156(2) 0.2500 0.0244(9) Uani d S 1 2
C C4 0.0387(5) 0.6834(2) 0.2500 0.0287(10) Uani d S 1 2
H H4 0.0260 0.6397 0.2500 0.034 Uiso calc SR 1 2
C C5 -0.0775(5) 0.7267(2) 0.2500 0.0210(8) Uani d S 1 2
C C6 -0.2486(5) 0.7200(2) 0.2500 0.0321(11) Uani d S 1 2
H H6A -0.2967 0.7611 0.2500 0.048 Uiso calc SR 1 2
H H6B -0.2811 0.6973 0.3088 0.048 Uiso calc PR 0.50 1
H H6C -0.2811 0.6973 0.1912 0.048 Uiso calc PR 0.50 1
C C7 0.2787(4) 0.93335(16) 0.4906(2) 0.0286(7) Uani d . 1 1
H H7A 0.3596 0.9031 0.4753 0.043 Uiso calc R 1 1
H H7B 0.2655 0.9360 0.5621 0.043 Uiso calc R 1 1
H H7C 0.3087 0.9739 0.4648 0.043 Uiso calc R 1 1
C C8 0.1304(3) 0.91364(13) 0.4447(2) 0.0186(5) Uani d . 1 1
C C9 -0.0189(3) 0.91846(14) 0.4835(2) 0.0218(6) Uani d . 1 1
H H9 -0.0461 0.9356 0.5454 0.026 Uiso calc R 1 1
C C10 -0.1189(3) 0.89393(13) 0.4159(2) 0.0189(5) Uani d . 1 1
C C11 -0.2893(3) 0.88362(15) 0.4194(2) 0.0233(6) Uani d . 1 1
H H11A -0.3384 0.9048 0.3639 0.035 Uiso calc R 1 1
H H11B -0.3307 0.9001 0.4812 0.035 Uiso calc R 1 1
H H11C -0.3109 0.8392 0.4155 0.035 Uiso calc R 1 1
N N100 -0.1257(8) 0.7500 0.5000 0.0594(15) Uani d S 1 2
C C100 0.0031(10) 0.7500 0.5000 0.0509(16) Uani d S 1 2
C C101 0.1712(9) 0.7500 0.5000 0.068(2) Uani d S 1 2
H H10A 0.2090 0.7126 0.4672 0.102 Uiso calc PR 0.50 1
H H10B 0.2090 0.7509 0.5679 0.102 Uiso calc PR 0.50 1
H H10C 0.2090 0.7866 0.4648 0.102 Uiso calc PR 0.50 1

loop_
_atom_site_aniso_label
_atom_site_aniso_U_11
_atom_site_aniso_U_22
_atom_site_aniso_U_33
_atom_site_aniso_U_12
_atom_site_aniso_U_13
_atom_site_aniso_U_23
Mo2 0.02245(19) 0.01250(19) 0.0188(2) -0.00196(12) 0.000 0.000
Mo1 0.01049(17) 0.01188(18) 0.0242(2) -0.00093(11) 0.000 0.000
Cl1 0.0221(5) 0.0209(5) 0.0368(6) 0.0061(4) 0.000 0.000
Cl2 0.0213(5) 0.0236(5) 0.0317(6) -0.0053(4) 0.000 0.000
O1 0.0159(12) 0.0143(14) 0.0312(17) -0.0004(11) 0.000 0.000
O2 0.0169(9) 0.0192(10) 0.0358(13) -0.0032(8) -0.0064(8) 0.0047(9)
O3 0.0363(13) 0.0296(13) 0.0301(13) -0.0047(10) -0.0013(10) 0.0120(10)
N1 0.0127(14) 0.0137(16) 0.0251(18) -0.0003(12) 0.000 0.000
N2 0.0132(14) 0.0133(15) 0.0223(16) 0.0007(12) 0.000 0.000
N3 0.0119(10) 0.0185(12) 0.0179(11) -0.0020(8) -0.0022(8) 0.0007(9)
N4 0.0113(9) 0.0149(11) 0.0180(11) -0.0014(8) -0.0012(8) 0.0006(9)
C1 0.0113(15) 0.0135(18) 0.0192(18) -0.0023(13) 0.000 0.000
C2 0.028(2) 0.013(2) 0.068(4) 0.0004(17) 0.000 0.000
C3 0.020(2) 0.017(2) 0.036(2) -0.0018(15) 0.000 0.000
C4 0.028(2) 0.0126(19) 0.045(3) -0.0064(17) 0.000 0.000
C5 0.0210(19) 0.0145(19) 0.027(2) -0.0055(15) 0.000 0.000
C6 0.022(2) 0.021(2) 0.053(3) -0.0134(17) 0.000 0.000
C7 0.0249(14) 0.0356(18) 0.0254(16) -0.0074(13) -0.0066(12) -0.0063(14)
C8 0.0211(13) 0.0154(13) 0.0194(14) -0.0023(10) -0.0020(10) -0.0010(11)
C9 0.0253(14) 0.0238(15) 0.0163(13) 0.0006(11) 0.0021(10) -0.0033(11)
C10 0.0208(13) 0.0153(13) 0.0205(14) 0.0004(10) 0.0042(10) 0.0020(11)
C11 0.0190(12) 0.0257(15) 0.0250(15) 0.0004(11) 0.0045(11) -0.0020(12)
N100 0.078(4) 0.036(3) 0.064(4) 0.000 0.000 0.011(3)
C100 0.085(5) 0.034(3) 0.033(3) 0.000 0.000 0.018(2)
C101 0.074(5) 0.081(6) 0.049(4) 0.000 0.000 0.034(4)

loop_
_atom_type_symbol
_atom_type_description
_atom_type_scat_dispersion_real
_atom_type_scat_dispersion_imag
_atom_type_scat_source
C C 0.0033 0.0016 'International Tables Vol C Tables 4.2.6.8 and 6.1.1.4'
H H 0.0000 0.0000 'International Tables Vol C Tables 4.2.6.8 and 6.1.1.4'
N N 0.0061 0.0033 'International Tables Vol C Tables 4.2.6.8 and 6.1.1.4'
O O 0.0106 0.0060 'International Tables Vol C Tables 4.2.6.8 and 6.1.1.4'
Mo Mo -1.6832 0.6857 'International Tables Vol C Tables 4.2.6.8 and 6.1.1.4'
Cl Cl 0.1484 0.1585 'International Tables Vol C Tables 4.2.6.8 and 6.1.1.4'

loop_
_geom_angle_atom_site_label_1
_geom_angle_atom_site_label_2
_geom_angle_atom_site_label_3
_geom_angle_site_symmetry_1
_geom_angle_site_symmetry_3
_geom_angle
_geom_angle_publ_flag
O1 Mo1 N1 . . 159.35(12) yes
O1 Mo1 N3 . . 88.17(9) yes
O1 Mo1 N3 . 6_556 88.17(9) no
O2 Mo1 O1 . . 104.48(9) yes
O2 Mo1 O1 6_556 . 104.48(9) no
O2 Mo1 O2 6_556 . 103.83(16) yes
O2 Mo1 N1 . . 87.99(9) yes
O2 Mo1 N1 6_556 . 87.99(9) no
O2 Mo1 N3 . . 87.71(10) yes
O2 Mo1 N3 . 6_556 159.81(9) yes
O2 Mo1 N3 6_556 . 159.81(9) no
O2 Mo1 N3 6_556 6_556 87.71(10) no
N1 Mo1 N3 . . 75.75(9) yes
N1 Mo1 N3 . 6_556 75.75(9) no
N3 Mo1 N3 6_556 . 76.86(11) yes
O1 Mo2 Cl1 . . 84.38(8) yes
O1 Mo2 Cl2 . . 83.52(8) yes
O3 Mo2 O1 . . 125.62(9) yes
O3 Mo2 O1 6_556 . 125.62(9) no
O3 Mo2 O3 . 6_556 108.75(18) yes
O3 Mo2 Cl1 . . 93.76(8) yes
O3 Mo2 Cl1 6_556 . 93.76(8) no
O3 Mo2 Cl2 . . 93.28(9) yes
O3 Mo2 Cl2 6_556 . 93.28(9) no
Cl1 Mo2 Cl2 . . 167.90(4) yes
Mo1 O1 Mo2 . . 164.97(16) yes
C3 N1 N2 . . 105.8(3) ?
C3 N1 Mo1 . . 129.8(3) ?
N2 N1 Mo1 . . 124.4(2) ?
C5 N2 N1 . . 111.8(3) ?
C5 N2 C1 . . 129.1(3) ?
N1 N2 C1 . . 119.1(3) ?
C8 N3 N4 . . 105.3(2) ?
C8 N3 Mo1 . . 130.98(18) ?
N4 N3 Mo1 . . 123.55(17) ?
C10 N4 N3 . . 111.5(2) ?
C10 N4 C1 . . 129.1(2) ?
N3 N4 C1 . . 118.8(2) ?
N4 C1 N4 . 6_556 111.5(3) ?
N4 C1 N2 . . 110.4(2) ?
N4 C1 N2 6_556 . 110.4(2) ?
N4 C1 H1 . . 108.1 ?
N4 C1 H1 6_556 . 108.1 ?
N2 C1 H1 . . 108.1 ?
C3 C2 H2A . . 109.5 ?
C3 C2 H2B . . 109.5 ?
H2A C2 H2B . . 109.5 ?
C3 C2 H2C . . 109.5 ?
H2A C2 H2C . . 109.5 ?
H2B C2 H2C . . 109.5 ?
N1 C3 C4 . . 109.3(4) ?
N1 C3 C2 . . 122.1(4) ?
C4 C3 C2 . . 128.6(4) ?
C5 C4 C3 . . 107.2(4) ?
C5 C4 H4 . . 126.4 ?
C3 C4 H4 . . 126.4 ?
N2 C5 C4 . . 105.9(4) ?
N2 C5 C6 . . 122.7(4) ?
C4 C5 C6 . . 131.4(4) ?
C5 C6 H6A . . 109.5 ?
C5 C6 H6B . . 109.5 ?
H6A C6 H6B . . 109.5 ?
C5 C6 H6C . . 109.5 ?
H6A C6 H6C . . 109.5 ?
H6B C6 H6C . . 109.5 ?
C8 C7 H7A . . 109.5 ?
C8 C7 H7B . . 109.5 ?
H7A C7 H7B . . 109.5 ?
C8 C7 H7C . . 109.5 ?
H7A C7 H7C . . 109.5 ?
H7B C7 H7C . . 109.5 ?
N3 C8 C9 . . 109.8(2) ?
N3 C8 C7 . . 122.3(3) ?
C9 C8 C7 . . 127.9(3) ?
C10 C9 C8 . . 107.4(3) ?
C10 C9 H9 . . 126.3 ?
C8 C9 H9 . . 126.3 ?
N4 C10 C9 . . 105.9(2) ?
N4 C10 C11 . . 122.8(3) ?
C9 C10 C11 . . 131.3(3) ?
C10 C11 H11A . . 109.5 ?
C10 C11 H11B . . 109.5 ?
H11A C11 H11B . . 109.5 ?
C10 C11 H11C . . 109.5 ?
H11A C11 H11C . . 109.5 ?
H11B C11 H11C . . 109.5 ?
N100 C100 C101 . . 180.000(2) ?
C100 C101 H10A . . 109.5 ?
C100 C101 H10B . . 109.5 ?
H10A C101 H10B . . 109.5 ?
C100 C101 H10C . . 109.5 ?
H10A C101 H10C . . 109.5 ?
H10B C101 H10C . . 109.5 ?

loop_
_geom_bond_atom_site_label_1
_geom_bond_atom_site_label_2
_geom_bond_site_symmetry_2
_geom_bond_distance
_geom_bond_publ_flag
Mo1 O1 . 1.854(3) yes
Mo1 O2 . 1.706(2) yes
Mo1 N1 . 2.258(3) yes
Mo1 N3 . 2.299(2) yes
Mo2 O1 . 1.960(3) yes
Mo2 O3 . 1.693(2) yes
Mo2 Cl1 . 2.3935(11) yes
Mo2 Cl2 . 2.3997(11) yes
Mo1 O2 6_556 1.706(2) ?
Mo1 N3 6_556 2.299(2) ?
Mo2 O3 6_556 1.693(2) ?
N1 C3 . 1.343(5) ?
N1 N2 . 1.366(4) ?
N2 C5 . 1.357(5) ?
N2 C1 . 1.450(5) ?
N3 C8 . 1.346(4) ?
N3 N4 . 1.371(3) ?
N4 C10 . 1.366(4) ?
N4 C1 . 1.438(3) ?
C1 N4 6_556 1.438(3) ?
C1 H1 . 1.0000 ?
C2 C3 . 1.487(6) ?
C2 H2A . 0.9800 ?
C2 H2B . 0.9800 ?
C2 H2C . 0.9800 ?
C3 C4 . 1.402(6) ?
C4 C5 . 1.372(6) ?
C4 H4 . 0.9500 ?
C5 C6 . 1.484(6) ?
C6 H6A . 0.9800 ?
C6 H6B . 0.9800 ?
C6 H6C . 0.9800 ?
C7 C8 . 1.487(4) ?
C7 H7A . 0.9800 ?
C7 H7B . 0.9800 ?
C7 H7C . 0.9800 ?
C8 C9 . 1.397(4) ?
C9 C10 . 1.367(4) ?
C9 H9 . 0.9500 ?
C10 C11 . 1.489(4) ?
C11 H11A . 0.9800 ?
C11 H11B . 0.9800 ?
C11 H11C . 0.9800 ?
N100 C100 . 1.112(9) ?
C100 C101 . 1.451(11) ?
C101 H10A . 0.9800 ?
C101 H10B . 0.9800 ?
C101 H10C . 0.9800 ?

loop_
_geom_torsion_atom_site_label_1
_geom_torsion_atom_site_label_2
_geom_torsion_atom_site_label_3
_geom_torsion_atom_site_label_4
_geom_torsion_site_symmetry_1
_geom_torsion_site_symmetry_4
_geom_torsion
O2 Mo1 O1 Mo2 6_556 . 125.62(8)
O2 Mo1 O1 Mo2 . . -125.62(8)
N1 Mo1 O1 Mo2 . . 0.0
N3 Mo1 O1 Mo2 6_556 . 38.45(6)
N3 Mo1 O1 Mo2 . . -38.45(6)
O3 Mo2 O1 Mo1 . . -90.60(12)
O3 Mo2 O1 Mo1 6_556 . 90.60(12)
Cl1 Mo2 O1 Mo1 . . 0.0
Cl2 Mo2 O1 Mo1 . . 180.0
O2 Mo1 N1 C3 6_556 . 51.96(8)
O2 Mo1 N1 C3 . . -51.96(8)
O1 Mo1 N1 C3 . . 180.0
N3 Mo1 N1 C3 6_556 . 140.11(6)
N3 Mo1 N1 C3 . . -140.11(6)
O2 Mo1 N1 N2 6_556 . -128.04(8)
O2 Mo1 N1 N2 . . 128.04(8)
O1 Mo1 N1 N2 . . 0.0
N3 Mo1 N1 N2 6_556 . -39.89(6)
N3 Mo1 N1 N2 . . 39.89(6)
C3 N1 N2 C5 . . 0.0
Mo1 N1 N2 C5 . . 180.0
C3 N1 N2 C1 . . 180.0
Mo1 N1 N2 C1 . . 0.0
O2 Mo1 N3 C8 6_556 . 171.4(3)
O2 Mo1 N3 C8 . . 45.7(3)
O1 Mo1 N3 C8 . . -58.9(2)
N1 Mo1 N3 C8 . . 134.2(3)
N3 Mo1 N3 C8 6_556 . -147.5(2)
O2 Mo1 N3 N4 6_556 . -3.7(4)
O2 Mo1 N3 N4 . . -129.4(2)
O1 Mo1 N3 N4 . . 126.0(2)
N1 Mo1 N3 N4 . . -40.9(2)
N3 Mo1 N3 N4 6_556 . 37.4(2)
C8 N3 N4 C10 . . -2.5(3)
Mo1 N3 N4 C10 . . 173.64(18)
C8 N3 N4 C1 . . -174.5(2)
Mo1 N3 N4 C1 . . 1.7(3)
C10 N4 C1 N4 . 6_556 126.6(3)
N3 N4 C1 N4 . 6_556 -63.1(4)
C10 N4 C1 N2 . . -110.2(3)
N3 N4 C1 N2 . . 60.1(3)
C5 N2 C1 N4 . . 118.1(2)
N1 N2 C1 N4 . . -61.9(2)
C5 N2 C1 N4 . 6_556 -118.1(2)
N1 N2 C1 N4 . 6_556 61.9(2)
N2 N1 C3 C4 . . 0.0
Mo1 N1 C3 C4 . . 180.0
N2 N1 C3 C2 . . 180.0
Mo1 N1 C3 C2 . . 0.0
N1 C3 C4 C5 . . 0.0
C2 C3 C4 C5 . . 180.0
N1 N2 C5 C4 . . 0.0
C1 N2 C5 C4 . . 180.0
N1 N2 C5 C6 . . 180.0
C1 N2 C5 C6 . . 0.0
C3 C4 C5 N2 . . 0.0
C3 C4 C5 C6 . . 180.0
N4 N3 C8 C9 . . 1.1(3)
Mo1 N3 C8 C9 . . -174.6(2)
N4 N3 C8 C7 . . -178.8(3)
Mo1 N3 C8 C7 . . 5.4(4)
N3 C8 C9 C10 . . 0.6(4)
C7 C8 C9 C10 . . -179.4(3)
N3 N4 C10 C9 . . 2.9(3)
C1 N4 C10 C9 . . 173.8(3)
N3 N4 C10 C11 . . -175.7(3)
C1 N4 C10 C11 . . -4.8(5)
C8 C9 C10 N4 . . -2.1(3)
C8 C9 C10 C11 . . 176.3(3)
